data_8102685
loop_
_publ_author_name
'Xiao-Dong Li'
'Zhi-Jie Shi'

_publ_section_title
;
 Crystal structure of (hydrogen
 5-tert-butylisophthalato)-hemi(5-tert-butylisophthalato)-[2,5-bis(4-pyridyl)-1,3,4-thiadiazole]copper(II),
 Cu(C12H13O4)(C12H12O4)0.5(C12H8N4S)
;
_journal_issue 2
_journal_name_full 'Zeitschrift f\"ur Kristallographie - New Crystal Structures'
_journal_page_first 393
_journal_volume 225
_journal_year 2010
_chemical_formula_sum 'C30 H27 Cu N4 O6 S'
_chemical_formula_weight 635.16
_chemical_name_systematic
;
(hydrogen 5-tert-butylisophthalato)-(5-tert-
butylisophthalato)~0.5~-(2,5-bis(4-pyridyl)-1,3,4-thiadiazole)
copper(II), [Cu(C~12~H~13~O~4~) (C~12~H~12~O~4~)~0.5~(C~12~H~8~N~4~S)]
;
_space_group_IT_number 15
_symmetry_cell_setting monoclinic
_symmetry_space_group_name_Hall '-C 2yc'
_symmetry_space_group_name_H-M 'C 1 2/c 1'
_atom_sites_solution_hydrogens geom
_atom_sites_solution_primary direct
_atom_sites_solution_secondary difmap
_audit_creation_method SHELXL-97
_cell_angle_alpha 90.00
_cell_angle_beta 90.068(3)
_cell_angle_gamma 90.00
_cell_formula_units_Z 8
_cell_length_a 14.693(3)
_cell_length_b 18.784(4)
_cell_length_c 21.396(5)
_cell_measurement_reflns_used 5096
_cell_measurement_temperature 296(2)
_cell_measurement_theta_max 25.64
_cell_measurement_theta_min 2.59
_cell_volume 5905(2)
_computing_cell_refinement 'Bruker SMART'
_computing_data_collection 'Bruker SMART'
_computing_data_reduction 'Bruker SAINT'
_computing_molecular_graphics 'Bruker SHELXTL'
_computing_publication_material 'Bruker SHELXTL'
_computing_structure_refinement 'SHELXL-97 (Sheldrick, 1997)'
_computing_structure_solution 'SHELXS-97 (Sheldrick, 1990)'
_diffrn_ambient_temperature 296(2)
_diffrn_measured_fraction_theta_full 0.998
_diffrn_measured_fraction_theta_max 0.998
_diffrn_measurement_device_type 'CCD area detector'
_diffrn_measurement_method 'phi and omega scans'
_diffrn_radiation_monochromator graphite
_diffrn_radiation_source 'fine-focus sealed tube'
_diffrn_radiation_type MoK\a
_diffrn_radiation_wavelength 0.71073
_diffrn_reflns_av_R_equivalents 0.0372
_diffrn_reflns_av_sigmaI/netI 0.0338
_diffrn_reflns_limit_h_max 17
_diffrn_reflns_limit_h_min -17
_diffrn_reflns_limit_k_max 22
_diffrn_reflns_limit_k_min -22
_diffrn_reflns_limit_l_max 25
_diffrn_reflns_limit_l_min -25
_diffrn_reflns_number 21767
_diffrn_reflns_theta_full 25.50
_diffrn_reflns_theta_max 25.50
_diffrn_reflns_theta_min 2.37
_exptl_absorpt_coefficient_mu 0.860
_exptl_absorpt_correction_T_max 0.8994
_exptl_absorpt_correction_T_min 0.7483
_exptl_absorpt_correction_type multi-scan
_exptl_absorpt_process_details sadabs
_exptl_crystal_colour blue
_exptl_crystal_density_diffrn 1.429
_exptl_crystal_density_method 'not measured'
_exptl_crystal_description block
_exptl_crystal_F_000 2624
_exptl_crystal_size_max 0.36
_exptl_crystal_size_mid 0.15
_exptl_crystal_size_min 0.13
_refine_diff_density_max 1.202
_refine_diff_density_min -0.691
_refine_diff_density_rms 0.069
_refine_ls_extinction_method none
_refine_ls_goodness_of_fit_ref 1.033
_refine_ls_hydrogen_treatment constr
_refine_ls_matrix_type full
_refine_ls_number_parameters 401
_refine_ls_number_reflns 5493
_refine_ls_number_restraints 102
_refine_ls_restrained_S_all 1.076
_refine_ls_R_factor_all 0.0626
_refine_ls_R_factor_gt 0.0465
_refine_ls_shift/su_max 0.002
_refine_ls_shift/su_mean 0.000
_refine_ls_structure_factor_coef Fsqd
_refine_ls_weighting_details 'calc w=1/[\s^2^(Fo^2^)+(0.0575P)^2^+16.9905P] where P=(Fo^2^+2Fc^2^)/3'
_refine_ls_weighting_scheme calc
_refine_ls_wR_factor_gt 0.1153
_refine_ls_wR_factor_ref 0.1264
_reflns_number_gt 4295
_reflns_number_total 5493
_reflns_threshold_expression >2sigma(I)
_cod_data_source_file 1267-2948.cff
_cod_data_source_block g
_cod_depositor_comments
;
The following automatic conversions were performed:
'_symmetry_cell_setting' value 'Monoclinic' changed to 'monoclinic'
according to '/home/saulius/struct/CIF-dictionaries/cif_core.dic'
dictionary named 'cif_core.dic' version 2.4.1 from 2010-06-29.

Automatic conversion script
Id: cif_fix_enum 1555 2011-01-17 13:19:09Z saulius 
;
_cod_original_sg_symbol_H-M C2/c
_cod_database_code 8102685

loop_
_symmetry_equiv_pos_as_xyz
'x, y, z'
'-x, y, -z+1/2'
'x+1/2, y+1/2, z'
'-x+1/2, y+1/2, -z+1/2'
'-x, -y, -z'
'x, -y, z-1/2'
'-x+1/2, -y+1/2, -z'
'x+1/2, -y+1/2, z-1/2'

loop_
_atom_site_label
_atom_site_type_symbol
_atom_site_fract_x
_atom_site_fract_y
_atom_site_fract_z
_atom_site_U_iso_or_equiv
_atom_site_adp_type
_atom_site_occupancy
_atom_site_symmetry_multiplicity
_atom_site_calc_flag
_atom_site_refinement_flags
_atom_site_disorder_assembly
_atom_site_disorder_group
Cu1 Cu 1.06061(3) 0.64180(2) 0.486620(18) 0.02729(14) Uani 1 1 d . . .
S1 S 0.56270(6) 0.64192(5) 0.50728(5) 0.0408(2) Uani 1 1 d . . .
O1 O 1.05950(18) 0.72334(13) 0.57206(11) 0.0385(6) Uani 1 1 d . . .
O2 O 1.07452(17) 0.60654(13) 0.57396(10) 0.0341(6) Uani 1 1 d . . .
O3 O 1.0977(2) 0.49210(15) 0.78122(13) 0.0542(8) Uani 1 1 d . . .
H3 H 1.0924 0.4604 0.8073 0.081 Uiso 1 1 calc R . .
O4 O 1.1560(3) 0.55052(18) 0.86150(15) 0.0904(14) Uani 1 1 d . . .
O5 O 1.04475(16) 0.70585(13) 0.41440(10) 0.0326(5) Uani 1 1 d . . .
O6 O 1.04845(18) 0.60411(13) 0.36346(11) 0.0375(6) Uani 1 1 d . . .
N1 N 0.92756(19) 0.61736(16) 0.48738(13) 0.0312(6) Uani 1 1 d . . .
N2 N 0.6070(2) 0.53562(17) 0.44011(14) 0.0379(7) Uani 1 1 d . . .
N3 N 0.5143(2) 0.54046(17) 0.43555(15) 0.0390(7) Uani 1 1 d . . .
N4 N 0.19656(19) 0.63227(15) 0.47748(13) 0.0309(6) Uani 1 1 d . . .
C1 C 1.1036(2) 0.66926(19) 0.66836(15) 0.0311(8) Uani 1 1 d . . .
C2 C 1.1055(2) 0.6080(2) 0.70423(16) 0.0337(8) Uani 1 1 d . . .
H2 H 1.0889 0.5644 0.6871 0.040 Uiso 1 1 calc R . .
C3 C 1.1326(3) 0.6126(2) 0.76615(16) 0.0362(8) Uani 1 1 d . . .
C4 C 1.1606(3) 0.6771(2) 0.79078(17) 0.0408(9) Uani 1 1 d . . .
H4 H 1.1803 0.6788 0.8321 0.049 Uiso 1 1 calc R . .
C5 C 1.1599(2) 0.73939(19) 0.75567(16) 0.0348(8) Uani 1 1 d . . .
C6 C 1.1294(2) 0.73414(19) 0.69421(16) 0.0348(8) Uani 1 1 d . . .
H6 H 1.1262 0.7751 0.6698 0.042 Uiso 1 1 calc R . .
C7 C 1.0759(2) 0.66720(19) 0.60106(16) 0.0308(8) Uani 1 1 d . . .
C8 C 1.1311(3) 0.5494(2) 0.80802(18) 0.0452(10) Uani 1 1 d . . .
C9 C 1.1880(4) 0.8104(3) 0.7846(2) 0.0719(9) Uani 1 1 d U . .
C10 C 1.1066(4) 0.8415(3) 0.8184(3) 0.0807(11) Uani 1 1 d U . .
H10A H 1.1228 0.8869 0.8359 0.121 Uiso 1 1 calc R . .
H10B H 1.0883 0.8099 0.8513 0.121 Uiso 1 1 calc R . .
H10C H 1.0573 0.8475 0.7895 0.121 Uiso 1 1 calc R . .
C11 C 1.2652(4) 0.8005(3) 0.8313(3) 0.0805(11) Uani 1 1 d U . .
H11A H 1.3131 0.7733 0.8124 0.121 Uiso 1 1 calc R . .
H11B H 1.2430 0.7759 0.8675 0.121 Uiso 1 1 calc R . .
H11C H 1.2884 0.8463 0.8435 0.121 Uiso 1 1 calc R . .
C12 C 1.2190(5) 0.8633(3) 0.7356(3) 0.0818(11) Uani 1 1 d U . .
H12A H 1.2703 0.8442 0.7135 0.123 Uiso 1 1 calc R . .
H12B H 1.2361 0.9071 0.7556 0.123 Uiso 1 1 calc R . .
H12C H 1.1702 0.8721 0.7068 0.123 Uiso 1 1 calc R . .
C13 C 1.0394(2) 0.66989(19) 0.36400(14) 0.0277(7) Uani 1 1 d . . .
C14 C 1.0192(2) 0.70961(18) 0.30462(15) 0.0306(8) Uani 1 1 d . . .
C15 C 1.0000 0.6726(3) 0.2500 0.0293(10) Uani 1 2 d S . .
H15 H 1.0000 0.6231 0.2500 0.035 Uiso 1 2 calc SR . .
C16 C 1.0184(3) 0.7833(2) 0.30389(17) 0.0448(10) Uani 1 1 d . . .
H16 H 1.0307 0.8078 0.3407 0.054 Uiso 1 1 calc R . .
C17 C 1.0000 0.8218(3) 0.2500 0.0561(17) Uani 1 2 d S . .
C22 C 0.8929(2) 0.56137(19) 0.45693(17) 0.0359(8) Uani 1 1 d . . .
H22 H 0.9327 0.5303 0.4370 0.043 Uiso 1 1 calc R . .
C23 C 0.8009(2) 0.5477(2) 0.45369(18) 0.0370(8) Uani 1 1 d . . .
H23 H 0.7794 0.5079 0.4324 0.044 Uiso 1 1 calc R . .
C24 C 0.7407(2) 0.59408(19) 0.48273(16) 0.0322(8) Uani 1 1 d . . .
C25 C 0.7771(2) 0.6503(2) 0.51629(18) 0.0391(9) Uani 1 1 d . . .
H25 H 0.7390 0.6813 0.5377 0.047 Uiso 1 1 calc R . .
C26 C 0.8698(2) 0.6602(2) 0.51786(17) 0.0392(9) Uani 1 1 d . . .
H26 H 0.8932 0.6979 0.5409 0.047 Uiso 1 1 calc R . .
C27 C 0.6416(2) 0.58483(19) 0.47525(16) 0.0332(8) Uani 1 1 d . . .
C28 C 0.4814(2) 0.59327(19) 0.46793(16) 0.0331(8) Uani 1 1 d . . .
C29 C 0.2318(2) 0.5859(2) 0.43645(16) 0.0363(8) Uani 1 1 d . . .
H29 H 0.1926 0.5617 0.4098 0.044 Uiso 1 1 calc R . .
C30 C 0.3237(2) 0.5727(2) 0.43224(17) 0.0372(8) Uani 1 1 d . . .
H30 H 0.3455 0.5400 0.4032 0.045 Uiso 1 1 calc R . .
C31 C 0.3836(2) 0.60813(19) 0.47141(16) 0.0310(8) Uani 1 1 d . . .
C32 C 0.3472(2) 0.65614(19) 0.51377(17) 0.0354(8) Uani 1 1 d . . .
H32 H 0.3851 0.6814 0.5406 0.042 Uiso 1 1 calc R . .
C33 C 0.2546(2) 0.6660(2) 0.51574(17) 0.0345(8) Uani 1 1 d . . .
H33 H 0.2311 0.6976 0.5450 0.041 Uiso 1 1 calc R . .
C18 C 1.0000 0.9041(4) 0.2500 0.0987(19) Uani 1 2 d SDU . .
C19 C 0.9223(7) 0.9276(6) 0.2950(5) 0.100(2) Uani 0.50 1 d PDU A -1
H19A H 0.9291 0.9036 0.3343 0.150 Uiso 0.50 1 calc PR A -1
H19B H 0.8645 0.9155 0.2769 0.150 Uiso 0.50 1 calc PR A -1
H19C H 0.9254 0.9781 0.3014 0.150 Uiso 0.50 1 calc PR A -1
C20 C 1.0907(7) 0.9276(6) 0.2831(6) 0.100(2) Uani 0.50 1 d PDU A -1
H20A H 1.0935 0.9786 0.2848 0.150 Uiso 0.50 1 calc PR A -1
H20B H 1.1418 0.9099 0.2599 0.150 Uiso 0.50 1 calc PR A -1
H20C H 1.0922 0.9087 0.3248 0.150 Uiso 0.50 1 calc PR A -1
C21 C 0.9917(9) 0.9397(6) 0.1887(4) 0.101(2) Uani 0.50 1 d PDU A -1
H21A H 0.9336 0.9286 0.1706 0.152 Uiso 0.50 1 calc PR A -1
H21B H 1.0392 0.9232 0.1615 0.152 Uiso 0.50 1 calc PR A -1
H21C H 0.9969 0.9902 0.1941 0.152 Uiso 0.50 1 calc PR A -1

loop_
_atom_site_aniso_label
_atom_site_aniso_U_11
_atom_site_aniso_U_22
_atom_site_aniso_U_33
_atom_site_aniso_U_23
_atom_site_aniso_U_13
_atom_site_aniso_U_12
Cu1 0.0246(2) 0.0363(3) 0.0209(2) 0.00177(17) -0.00498(15) -0.00027(17)
S1 0.0252(5) 0.0462(6) 0.0509(6) -0.0110(4) -0.0040(4) 0.0005(4)
O1 0.0503(16) 0.0380(15) 0.0273(13) 0.0050(11) -0.0089(11) 0.0007(12)
O2 0.0429(15) 0.0356(14) 0.0237(12) 0.0004(10) -0.0073(10) -0.0025(11)
O3 0.089(2) 0.0378(16) 0.0361(15) 0.0091(12) -0.0176(15) -0.0171(15)
O4 0.177(4) 0.051(2) 0.0433(18) 0.0172(15) -0.053(2) -0.032(2)
O5 0.0412(14) 0.0374(14) 0.0192(11) -0.0015(10) -0.0068(10) -0.0020(11)
O6 0.0528(16) 0.0337(15) 0.0260(13) 0.0012(10) -0.0077(11) 0.0051(11)
N1 0.0274(15) 0.0391(17) 0.0271(14) 0.0023(13) -0.0029(12) 0.0018(12)
N2 0.0280(16) 0.0421(18) 0.0436(18) 0.0000(15) -0.0011(13) 0.0003(13)
N3 0.0290(16) 0.0452(19) 0.0427(18) -0.0022(15) -0.0018(13) -0.0028(14)
N4 0.0262(15) 0.0376(17) 0.0287(15) 0.0027(13) -0.0043(12) 0.0001(12)
C1 0.0315(18) 0.0377(19) 0.0241(17) 0.0014(15) -0.0018(14) 0.0003(15)
C2 0.038(2) 0.036(2) 0.0270(18) 0.0016(15) -0.0061(15) -0.0015(15)
C3 0.044(2) 0.035(2) 0.0290(18) 0.0041(15) -0.0071(16) -0.0022(16)
C4 0.053(2) 0.046(2) 0.0232(18) 0.0012(16) -0.0100(16) -0.0072(18)
C5 0.041(2) 0.036(2) 0.0272(18) -0.0034(15) -0.0009(15) -0.0046(16)
C6 0.043(2) 0.0326(19) 0.0287(18) 0.0045(15) -0.0011(15) -0.0018(16)
C7 0.0274(18) 0.040(2) 0.0246(17) 0.0021(15) -0.0006(13) -0.0034(15)
C8 0.062(3) 0.040(2) 0.034(2) 0.0075(17) -0.0142(18) -0.0027(19)
C9 0.097(2) 0.0580(18) 0.0613(19) -0.0160(15) -0.0068(15) -0.0216(17)
C10 0.102(2) 0.066(2) 0.073(2) -0.0219(18) -0.0020(17) -0.0160(19)
C11 0.102(2) 0.066(2) 0.074(2) -0.0163(18) -0.0165(18) -0.023(2)
C12 0.112(3) 0.065(2) 0.069(2) -0.0110(16) -0.0050(18) -0.029(2)
C13 0.0280(18) 0.035(2) 0.0204(17) 0.0003(14) -0.0057(13) -0.0004(14)
C14 0.039(2) 0.0329(19) 0.0200(17) 0.0006(14) -0.0050(14) -0.0005(15)
C15 0.039(3) 0.028(2) 0.021(2) 0.000 -0.005(2) 0.000
C16 0.077(3) 0.033(2) 0.0244(19) -0.0038(15) -0.0075(18) -0.0046(19)
C17 0.106(6) 0.032(3) 0.031(3) 0.000 -0.005(3) 0.000
C22 0.0295(19) 0.035(2) 0.043(2) -0.0041(16) -0.0005(15) 0.0022(15)
C23 0.032(2) 0.034(2) 0.045(2) -0.0013(16) -0.0025(16) -0.0027(15)
C24 0.0270(18) 0.040(2) 0.0299(18) 0.0079(15) -0.0031(14) 0.0003(15)
C25 0.0295(19) 0.047(2) 0.040(2) -0.0089(17) -0.0012(16) 0.0055(16)
C26 0.034(2) 0.047(2) 0.037(2) -0.0106(17) -0.0050(16) -0.0009(17)
C27 0.0292(19) 0.037(2) 0.0331(19) 0.0053(16) -0.0019(14) -0.0001(15)
C28 0.0294(19) 0.038(2) 0.0321(19) 0.0016(15) -0.0017(14) -0.0024(15)
C29 0.0314(19) 0.046(2) 0.0316(19) -0.0053(16) -0.0087(15) -0.0019(16)
C30 0.0310(19) 0.047(2) 0.0339(19) -0.0075(17) -0.0015(15) 0.0045(16)
C31 0.0276(18) 0.0345(19) 0.0307(18) 0.0055(15) -0.0046(14) -0.0017(14)
C32 0.0306(19) 0.039(2) 0.037(2) -0.0074(16) -0.0076(15) -0.0034(15)
C33 0.0307(19) 0.037(2) 0.036(2) -0.0064(16) -0.0036(15) -0.0001(15)
C18 0.146(4) 0.055(3) 0.095(4) 0.000 -0.005(3) 0.000
C19 0.146(4) 0.056(3) 0.098(4) -0.0002(19) -0.004(3) 0.0026(19)
C20 0.146(4) 0.056(3) 0.099(4) 0.0012(19) -0.004(3) -0.0025(18)
C21 0.149(5) 0.056(3) 0.098(4) 0.0028(15) -0.004(3) 0.000(2)

loop_
_atom_type_symbol
_atom_type_description
_atom_type_scat_dispersion_real
_atom_type_scat_dispersion_imag
_atom_type_scat_source
C C 0.0033 0.0016 'International Tables Vol C Tables 4.2.6.8 and 6.1.1.4'
H H 0.0000 0.0000 'International Tables Vol C Tables 4.2.6.8 and 6.1.1.4'
N N 0.0061 0.0033 'International Tables Vol C Tables 4.2.6.8 and 6.1.1.4'
O O 0.0106 0.0060 'International Tables Vol C Tables 4.2.6.8 and 6.1.1.4'
S S 0.1246 0.1234 'International Tables Vol C Tables 4.2.6.8 and 6.1.1.4'
Cu Cu 0.3201 1.2651 'International Tables Vol C Tables 4.2.6.8 and 6.1.1.4'

loop_
_geom_angle_atom_site_label_1
_geom_angle_atom_site_label_2
_geom_angle_atom_site_label_3
_geom_angle
_geom_angle_site_symmetry_1
_geom_angle_site_symmetry_3
_geom_angle_publ_flag
O5 Cu1 O2 161.70(10) . . ?
O5 Cu1 N1 91.82(11) . . ?
O2 Cu1 N1 90.87(11) . . ?
O5 Cu1 N4 95.41(11) . 1_655 ?
O2 Cu1 N4 87.76(11) . 1_655 ?
N1 Cu1 N4 161.00(12) . 1_655 ?
O5 Cu1 O1 102.00(9) . . ?
O2 Cu1 O1 59.70(9) . . ?
N1 Cu1 O1 97.65(11) . . ?
N4 Cu1 O1 97.99(10) 1_655 . ?
O5 Cu1 C7 131.32(11) . . ?
O2 Cu1 C7 30.41(11) . . ?
N1 Cu1 C7 97.01(11) . . ?
N4 Cu1 C7 91.37(11) 1_655 . ?
O1 Cu1 C7 29.42(10) . . ?
C27 S1 C28 86.68(18) . . ?
C7 O1 Cu1 80.6(2) . . ?
C7 O2 Cu1 97.5(2) . . ?
C8 O3 H3 109.5 . . ?
C13 O5 Cu1 110.3(2) . . ?
C26 N1 C22 117.9(3) . . ?
C26 N1 Cu1 119.0(2) . . ?
C22 N1 Cu1 123.1(2) . . ?
C27 N2 N3 112.6(3) . . ?
C28 N3 N2 112.5(3) . . ?
C33 N4 C29 117.4(3) . . ?
C33 N4 Cu1 121.9(2) . 1_455 ?
C29 N4 Cu1 120.3(2) . 1_455 ?
C2 C1 C6 120.2(3) . . ?
C2 C1 C7 121.2(3) . . ?
C6 C1 C7 118.6(3) . . ?
C1 C2 C3 119.0(3) . . ?
C1 C2 H2 120.5 . . ?
C3 C2 H2 120.5 . . ?
C4 C3 C2 120.2(3) . . ?
C4 C3 C8 118.3(3) . . ?
C2 C3 C8 121.4(3) . . ?
C3 C4 C5 122.0(3) . . ?
C3 C4 H4 119.0 . . ?
C5 C4 H4 119.0 . . ?
C6 C5 C4 116.9(3) . . ?
C6 C5 C9 122.1(4) . . ?
C4 C5 C9 121.0(4) . . ?
C5 C6 C1 121.7(3) . . ?
C5 C6 H6 119.2 . . ?
C1 C6 H6 119.2 . . ?
O1 C7 O2 121.7(3) . . ?
O1 C7 C1 120.6(3) . . ?
O2 C7 C1 117.6(3) . . ?
O1 C7 Cu1 69.97(19) . . ?
O2 C7 Cu1 52.08(16) . . ?
C1 C7 Cu1 165.9(3) . . ?
O4 C8 O3 123.0(4) . . ?
O4 C8 C3 123.7(4) . . ?
O3 C8 C3 113.4(3) . . ?
C12 C9 C10 108.3(5) . . ?
C12 C9 C11 108.0(5) . . ?
C10 C9 C11 108.7(5) . . ?
C12 C9 C5 112.0(4) . . ?
C10 C9 C5 108.5(4) . . ?
C11 C9 C5 111.2(4) . . ?
C9 C10 H10A 109.5 . . ?
C9 C10 H10B 109.5 . . ?
H10A C10 H10B 109.5 . . ?
C9 C10 H10C 109.5 . . ?
H10A C10 H10C 109.5 . . ?
H10B C10 H10C 109.5 . . ?
C9 C11 H11A 109.5 . . ?
C9 C11 H11B 109.5 . . ?
H11A C11 H11B 109.5 . . ?
C9 C11 H11C 109.5 . . ?
H11A C11 H11C 109.5 . . ?
H11B C11 H11C 109.5 . . ?
C9 C12 H12A 109.5 . . ?
C9 C12 H12B 109.5 . . ?
H12A C12 H12B 109.5 . . ?
C9 C12 H12C 109.5 . . ?
H12A C12 H12C 109.5 . . ?
H12B C12 H12C 109.5 . . ?
O6 C13 O5 121.9(3) . . ?
O6 C13 C14 120.5(3) . . ?
O5 C13 C14 117.7(3) . . ?
C16 C14 C15 119.3(3) . . ?
C16 C14 C13 120.5(3) . . ?
C15 C14 C13 120.2(3) . . ?
C14 C15 C14 119.9(4) 2_755 . ?
C14 C15 H15 120.1 2_755 . ?
C14 C15 H15 120.1 . . ?
C14 C16 C17 122.1(4) . . ?
C14 C16 H16 118.9 . . ?
C17 C16 H16 118.9 . . ?
C16 C17 C16 117.2(5) 2_755 . ?
C16 C17 C18 121.4(3) 2_755 . ?
C16 C17 C18 121.4(3) . . ?
N1 C22 C23 123.0(3) . . ?
N1 C22 H22 118.5 . . ?
C23 C22 H22 118.5 . . ?
C22 C23 C24 119.1(3) . . ?
C22 C23 H23 120.5 . . ?
C24 C23 H23 120.5 . . ?
C25 C24 C23 117.7(3) . . ?
C25 C24 C27 121.8(3) . . ?
C23 C24 C27 120.5(3) . . ?
C26 C25 C24 119.9(3) . . ?
C26 C25 H25 120.1 . . ?
C24 C25 H25 120.1 . . ?
N1 C26 C25 122.4(3) . . ?
N1 C26 H26 118.8 . . ?
C25 C26 H26 118.8 . . ?
N2 C27 C24 122.3(3) . . ?
N2 C27 S1 114.3(3) . . ?
C24 C27 S1 123.3(3) . . ?
N3 C28 C31 122.4(3) . . ?
N3 C28 S1 113.9(3) . . ?
C31 C28 S1 123.6(3) . . ?
N4 C29 C30 122.7(3) . . ?
N4 C29 H29 118.7 . . ?
C30 C29 H29 118.7 . . ?
C29 C30 C31 119.8(3) . . ?
C29 C30 H30 120.1 . . ?
C31 C30 H30 120.1 . . ?
C30 C31 C32 117.6(3) . . ?
C30 C31 C28 120.0(3) . . ?
C32 C31 C28 122.4(3) . . ?
C33 C32 C31 119.4(3) . . ?
C33 C32 H32 120.3 . . ?
C31 C32 H32 120.3 . . ?
N4 C33 C32 123.2(3) . . ?
N4 C33 H33 118.4 . . ?
C32 C33 H33 118.4 . . ?
C21 C18 C21 126.3(11) . 2_755 ?
C21 C18 C17 116.9(6) . . ?
C21 C18 C17 116.9(6) 2_755 . ?
C21 C18 C19 51.9(5) . 2_755 ?
C21 C18 C19 111.2(6) 2_755 2_755 ?
C17 C18 C19 106.4(5) . 2_755 ?
C21 C18 C19 111.2(6) . . ?
C21 C18 C19 51.9(5) 2_755 . ?
C17 C18 C19 106.4(5) . . ?
C19 C18 C19 147.1(11) 2_755 . ?
C21 C18 C20 53.4(5) . 2_755 ?
C21 C18 C20 110.0(6) 2_755 2_755 ?
C17 C18 C20 106.3(5) . 2_755 ?
C19 C18 C20 105.3(5) 2_755 2_755 ?
C19 C18 C20 65.0(5) . 2_755 ?
C21 C18 C20 110.0(6) . . ?
C21 C18 C20 53.4(5) 2_755 . ?
C17 C18 C20 106.3(5) . . ?
C19 C18 C20 65.0(5) 2_755 . ?
C19 C18 C20 105.3(5) . . ?
C20 C18 C20 147.4(11) 2_755 . ?
C18 C19 H19A 109.5 . . ?
C18 C19 H19B 109.5 . . ?
C18 C19 H19C 109.5 . . ?
C18 C20 H20A 109.5 . . ?
C18 C20 H20B 109.5 . . ?
C18 C20 H20C 109.5 . . ?
C18 C21 H21A 109.5 . . ?
C18 C21 H21B 109.5 . . ?
C18 C21 H21C 109.5 . . ?

loop_
_geom_bond_atom_site_label_1
_geom_bond_atom_site_label_2
_geom_bond_distance
_geom_bond_site_symmetry_2
_geom_bond_publ_flag
Cu1 O5 1.972(2) . ?
Cu1 O2 1.993(2) . ?
Cu1 N1 2.008(3) . ?
Cu1 N4 2.015(3) 1_655 ?
Cu1 O1 2.385(3) . ?
Cu1 C7 2.505(3) . ?
S1 C27 1.722(4) . ?
S1 C28 1.723(4) . ?
O1 C7 1.247(4) . ?
O2 C7 1.279(4) . ?
O3 C8 1.314(5) . ?
O3 H3 0.8200 . ?
O4 C8 1.201(5) . ?
O5 C13 1.275(4) . ?
O6 C13 1.243(4) . ?
N1 C26 1.339(5) . ?
N1 C22 1.338(5) . ?
N2 C27 1.295(5) . ?
N2 N3 1.369(4) . ?
N3 C28 1.303(5) . ?
N4 C33 1.341(4) . ?
N4 C29 1.342(5) . ?
N4 Cu1 2.015(3) 1_455 ?
C1 C2 1.383(5) . ?
C1 C6 1.391(5) . ?
C1 C7 1.496(5) . ?
C2 C3 1.386(5) . ?
C2 H2 0.9300 . ?
C3 C4 1.383(5) . ?
C3 C8 1.488(5) . ?
C4 C5 1.391(5) . ?
C4 H4 0.9300 . ?
C5 C6 1.392(5) . ?
C5 C9 1.526(6) . ?
C6 H6 0.9300 . ?
C9 C12 1.514(7) . ?
C9 C10 1.516(8) . ?
C9 C11 1.523(7) . ?
C10 H10A 0.9600 . ?
C10 H10B 0.9600 . ?
C10 H10C 0.9600 . ?
C11 H11A 0.9600 . ?
C11 H11B 0.9600 . ?
C11 H11C 0.9600 . ?
C12 H12A 0.9600 . ?
C12 H12B 0.9600 . ?
C12 H12C 0.9600 . ?
C13 C14 1.503(4) . ?
C14 C16 1.385(5) . ?
C14 C15 1.389(4) . ?
C15 C14 1.389(4) 2_755 ?
C15 H15 0.9300 . ?
C16 C17 1.387(5) . ?
C16 H16 0.9300 . ?
C17 C16 1.387(5) 2_755 ?
C17 C18 1.547(10) . ?
C22 C23 1.377(5) . ?
C22 H22 0.9300 . ?
C23 C24 1.390(5) . ?
C23 H23 0.9300 . ?
C24 C25 1.385(5) . ?
C24 C27 1.474(5) . ?
C25 C26 1.375(5) . ?
C25 H25 0.9300 . ?
C26 H26 0.9300 . ?
C28 C31 1.465(5) . ?
C29 C30 1.375(5) . ?
C29 H29 0.9300 . ?
C30 C31 1.385(5) . ?
C30 H30 0.9300 . ?
C31 C32 1.387(5) . ?
C32 C33 1.374(5) . ?
C32 H32 0.9300 . ?
C33 H33 0.9300 . ?
C18 C21 1.477(8) . ?
C18 C21 1.477(8) 2_755 ?
C18 C19 1.558(8) 2_755 ?
C18 C19 1.558(8) . ?
C18 C20 1.571(8) 2_755 ?
C18 C20 1.571(8) . ?
C19 H19A 0.9600 . ?
C19 H19B 0.9600 . ?
C19 H19C 0.9600 . ?
C20 H20A 0.9600 . ?
C20 H20B 0.9600 . ?
C20 H20C 0.9600 . ?
C21 H21A 0.9600 . ?
C21 H21B 0.9600 . ?
C21 H21C 0.9600 . ?

loop_
_geom_hbond_atom_site_label_D
_geom_hbond_atom_site_label_H
_geom_hbond_atom_site_label_A
_geom_hbond_distance_DH
_geom_hbond_distance_HA
_geom_hbond_distance_DA
_geom_hbond_angle_DHA
_geom_hbond_site_symmetry_A
O3 H3 O6 0.82 1.83 2.625(4) 164.6 6_566

loop_
_geom_torsion_atom_site_label_1
_geom_torsion_atom_site_label_2
_geom_torsion_atom_site_label_3
_geom_torsion_atom_site_label_4
_geom_torsion
_geom_torsion_site_symmetry_1
_geom_torsion_site_symmetry_2
_geom_torsion_site_symmetry_3
_geom_torsion_site_symmetry_4
_geom_torsion_publ_flag
O5 Cu1 O1 C7 -175.8(2) . . . . ?
O2 Cu1 O1 C7 4.19(19) . . . . ?
N1 Cu1 O1 C7 90.7(2) . . . . ?
N4 Cu1 O1 C7 -78.5(2) 1_655 . . . ?
O5 Cu1 O2 C7 -4.0(4) . . . . ?
N1 Cu1 O2 C7 -102.4(2) . . . . ?
N4 Cu1 O2 C7 96.5(2) 1_655 . . . ?
O1 Cu1 O2 C7 -4.07(19) . . . . ?
O2 Cu1 O5 C13 -177.0(3) . . . . ?
N1 Cu1 O5 C13 -78.7(2) . . . . ?
N4 Cu1 O5 C13 83.8(2) 1_655 . . . ?
O1 Cu1 O5 C13 -176.9(2) . . . . ?
C7 Cu1 O5 C13 -179.6(2) . . . . ?
O5 Cu1 N1 C26 -85.1(3) . . . . ?
O2 Cu1 N1 C26 76.8(3) . . . . ?
N4 Cu1 N1 C26 162.4(3) 1_655 . . . ?
O1 Cu1 N1 C26 17.3(3) . . . . ?
C7 Cu1 N1 C26 46.9(3) . . . . ?
O5 Cu1 N1 C22 92.5(3) . . . . ?
O2 Cu1 N1 C22 -105.6(3) . . . . ?
N4 Cu1 N1 C22 -20.0(5) 1_655 . . . ?
O1 Cu1 N1 C22 -165.2(3) . . . . ?
C7 Cu1 N1 C22 -135.5(3) . . . . ?
C27 N2 N3 C28 -0.4(4) . . . . ?
C6 C1 C2 C3 0.6(5) . . . . ?
C7 C1 C2 C3 179.3(3) . . . . ?
C1 C2 C3 C4 -2.4(6) . . . . ?
C1 C2 C3 C8 176.5(4) . . . . ?
C2 C3 C4 C5 2.0(6) . . . . ?
C8 C3 C4 C5 -176.9(4) . . . . ?
C3 C4 C5 C6 0.2(6) . . . . ?
C3 C4 C5 C9 177.9(4) . . . . ?
C4 C5 C6 C1 -2.1(6) . . . . ?
C9 C5 C6 C1 -179.7(4) . . . . ?
C2 C1 C6 C5 1.7(6) . . . . ?
C7 C1 C6 C5 -177.0(3) . . . . ?
Cu1 O1 C7 O2 -6.6(3) . . . . ?
Cu1 O1 C7 C1 169.6(3) . . . . ?
Cu1 O2 C7 O1 7.9(4) . . . . ?
Cu1 O2 C7 C1 -168.5(3) . . . . ?
C2 C1 C7 O1 167.8(3) . . . . ?
C6 C1 C7 O1 -13.5(5) . . . . ?
C2 C1 C7 O2 -15.8(5) . . . . ?
C6 C1 C7 O2 162.9(3) . . . . ?
C2 C1 C7 Cu1 -56.1(12) . . . . ?
C6 C1 C7 Cu1 122.6(10) . . . . ?
O5 Cu1 C7 O1 5.5(3) . . . . ?
O2 Cu1 C7 O1 -172.8(3) . . . . ?
N1 Cu1 C7 O1 -93.2(2) . . . . ?
N4 Cu1 C7 O1 103.9(2) 1_655 . . . ?
O5 Cu1 C7 O2 178.34(18) . . . . ?
N1 Cu1 C7 O2 79.7(2) . . . . ?
N4 Cu1 C7 O2 -83.2(2) 1_655 . . . ?
O1 Cu1 C7 O2 172.8(3) . . . . ?
O5 Cu1 C7 C1 -135.1(10) . . . . ?
O2 Cu1 C7 C1 46.6(10) . . . . ?
N1 Cu1 C7 C1 126.3(10) . . . . ?
N4 Cu1 C7 C1 -36.6(10) 1_655 . . . ?
O1 Cu1 C7 C1 -140.6(11) . . . . ?
C4 C3 C8 O4 -2.9(7) . . . . ?
C2 C3 C8 O4 178.2(5) . . . . ?
C4 C3 C8 O3 175.6(4) . . . . ?
C2 C3 C8 O3 -3.3(6) . . . . ?
C6 C5 C9 C12 -25.5(7) . . . . ?
C4 C5 C9 C12 156.9(5) . . . . ?
C6 C5 C9 C10 94.0(5) . . . . ?
C4 C5 C9 C10 -83.5(5) . . . . ?
C6 C5 C9 C11 -146.5(4) . . . . ?
C4 C5 C9 C11 36.0(6) . . . . ?
Cu1 O5 C13 O6 -3.6(4) . . . . ?
Cu1 O5 C13 C14 174.9(2) . . . . ?
O6 C13 C14 C16 -173.2(4) . . . . ?
O5 C13 C14 C16 8.3(5) . . . . ?
O6 C13 C14 C15 7.5(5) . . . . ?
O5 C13 C14 C15 -171.0(3) . . . . ?
C16 C14 C15 C14 0.3(3) . . . 2_755 ?
C13 C14 C15 C14 179.6(4) . . . 2_755 ?
C15 C14 C16 C17 -0.7(6) . . . . ?
C13 C14 C16 C17 -179.9(3) . . . . ?
C14 C16 C17 C16 0.3(3) . . . 2_755 ?
C14 C16 C17 C18 -179.7(3) . . . . ?
C26 N1 C22 C23 2.5(5) . . . . ?
Cu1 N1 C22 C23 -175.1(3) . . . . ?
N1 C22 C23 C24 0.6(6) . . . . ?
C22 C23 C24 C25 -3.1(5) . . . . ?
C22 C23 C24 C27 174.2(3) . . . . ?
C23 C24 C25 C26 2.6(5) . . . . ?
C27 C24 C25 C26 -174.7(3) . . . . ?
C22 N1 C26 C25 -3.1(5) . . . . ?
Cu1 N1 C26 C25 174.6(3) . . . . ?
C24 C25 C26 N1 0.6(6) . . . . ?
N3 N2 C27 C24 -174.6(3) . . . . ?
N3 N2 C27 S1 0.7(4) . . . . ?
C25 C24 C27 N2 174.7(4) . . . . ?
C23 C24 C27 N2 -2.6(5) . . . . ?
C25 C24 C27 S1 -0.3(5) . . . . ?
C23 C24 C27 S1 -177.5(3) . . . . ?
C28 S1 C27 N2 -0.6(3) . . . . ?
C28 S1 C27 C24 174.7(3) . . . . ?
N2 N3 C28 C31 -178.6(3) . . . . ?
N2 N3 C28 S1 -0.1(4) . . . . ?
C27 S1 C28 N3 0.4(3) . . . . ?
C27 S1 C28 C31 178.9(3) . . . . ?
C33 N4 C29 C30 -0.5(5) . . . . ?
Cu1 N4 C29 C30 -174.1(3) 1_455 . . . ?
N4 C29 C30 C31 -0.1(6) . . . . ?
C29 C30 C31 C32 0.0(5) . . . . ?
C29 C30 C31 C28 178.8(3) . . . . ?
N3 C28 C31 C30 -10.0(5) . . . . ?
S1 C28 C31 C30 171.6(3) . . . . ?
N3 C28 C31 C32 168.8(3) . . . . ?
S1 C28 C31 C32 -9.6(5) . . . . ?
C30 C31 C32 C33 0.7(5) . . . . ?
C28 C31 C32 C33 -178.1(3) . . . . ?
C29 N4 C33 C32 1.3(5) . . . . ?
Cu1 N4 C33 C32 174.7(3) 1_455 . . . ?
C31 C32 C33 N4 -1.4(6) . . . . ?
C16 C17 C18 C21 -7.9(6) 2_755 . . . ?
C16 C17 C18 C21 172.1(6) . . . . ?
C16 C17 C18 C21 172.1(6) 2_755 . . 2_755 ?
C16 C17 C18 C21 -7.9(6) . . . 2_755 ?
C16 C17 C18 C19 -63.1(6) 2_755 . . 2_755 ?
C16 C17 C18 C19 116.9(6) . . . 2_755 ?
C16 C17 C18 C19 116.9(6) 2_755 . . . ?
C16 C17 C18 C19 -63.1(6) . . . . ?
C16 C17 C18 C20 48.8(6) 2_755 . . 2_755 ?
C16 C17 C18 C20 -131.2(6) . . . 2_755 ?
C16 C17 C18 C20 -131.2(6) 2_755 . . . ?
C16 C17 C18 C20 48.8(6) . . . . ?
